data_1535088
loop_
_publ_author_name
'Hartl, H.'
'Pickhard, F.'
'Emmerling, F.'
'Roehr, C.'

_publ_section_title
;
 Rubidium- und Caesium-Verbindungen mit dem Isopolyanion (Ta6 O19)(8-) -
 Synthesen, Kristallstrukturen, thermische und schwingungsspektroskopische
 Untersuchungen der Oxotantalate A8 (Ta6 O19) . n(H2 O) (A = Rb, Cs;
 n=0,4,14)
;
_journal_name_full 'Zeitschrift fuer Anorganische und Allgemeine Chemie'
_journal_page_first 2630
_journal_page_last 2638
_journal_volume 627
_journal_year 2001
_chemical_formula_sum 'H8 O23 Rb8 Ta6'
_chemical_name_systematic 'Rb8 (Ta6 O19) (H2 O)4'
_space_group_IT_number 15
_symmetry_space_group_name_Hall '-C 2yc'
_symmetry_space_group_name_H-M 'C 1 2/c 1'
_cell_angle_alpha 90
_cell_angle_beta 90.734
_cell_angle_gamma 90
_cell_formula_units_Z 4
_cell_length_a 12.169
_cell_length_b 14.592
_cell_length_c 14.147
_cell_volume 2511.877
_citation_journal_id_ASTM ZAACAB
_cod_data_source_file Hartl_ZAACAB_2001_207.cif
_cod_data_source_block H8O23Rb8Ta6
_cod_database_code 1535088

loop_
_symmetry_equiv_pos_as_xyz
x,y,z
-x,y,-z+1/2
-x,-y,-z
x,-y,z-1/2
x+1/2,y+1/2,z
-x+1/2,y+1/2,-z+1/2
-x+1/2,-y+1/2,-z
x+1/2,-y+1/2,z-1/2

loop_
_atom_site_label
_atom_site_type_symbol
_atom_site_fract_x
_atom_site_fract_y
_atom_site_fract_z
_atom_site_occupancy
_atom_site_U_iso_or_equiv
O7 O-2 0.2737 0.1392 0.1551 1 0.0
O2 O-2 0.2345 0.0237 0.5481 1 0.0
Rb3 Rb+1 0.03551 0.07357 0.62147 1 0.0
Rb1 Rb+1 0 0.16199 0.25 1 0.0
Ta1 Ta+5 0.06246 0.26221 0.02876 1 0.0
O6 O-2 0.3964 0.1113 0.0002 1 0.0
O8 O-2 0.4338 0.2602 0.1044 1 0.0
O10 O-2 0.25 0.25 0 1 0.0
Ta3 Ta+5 0.28593 0.27399 0.15735 1 0.0
O4 O-2 0.0887 0.1324 0.0476 1 0.0
O12 O-2 0.1557 0.0306 0.2783 1 0.0
O1 O-2 0.0802 0.2713 0.4468 1 0.0
Ta2 Ta+5 0.23963 0.09358 0.02805 1 0.0
O11 O-2 0.043 0.5227 0.1145 1 0.0
O5 O-2 0.1255 0.2829 0.1545 1 0.0
O9 O-2 0.2905 0.3986 0.1081 1 0.0
Rb5 Rb+1 0.27064 0.15934 0.41625 1 0.0
O3 O-2 0.3168 0.2931 0.2766 1 0.0
Rb4 Rb+1 0.13219 0.40638 0.3148 1 0.0
Rb2 Rb+1 0 0.65266 0.25 1 0.0
